data_4079546
loop_
_publ_author_name
'Chardon, Edith'
'Dahm, Georges'
'Guichard, Gilles'
'Bellemin-Laponnaz, St\'ephane'

_publ_section_title
;
 Derivatization of Preformed Platinum N-Heterocyclic Carbene Complexes
 with Amino Acid and Peptide Ligands and Cytotoxic Activities toward Human
 Cancer Cells
;
_journal_issue 21
_journal_name_full Organometallics
_journal_page_first 7618
_journal_paper_doi 10.1021/om300806g
_journal_volume 31
_journal_year 2012
_chemical_absolute_configuration rmad
_chemical_formula_sum 'C28 H36 I2 N5 O4 Pt'
_chemical_formula_weight 955.51
_chemical_name_systematic
; 
 ? 
;
_space_group_IT_number 1
_symmetry_cell_setting triclinic
_symmetry_space_group_name_Hall 'P 1'
_symmetry_space_group_name_H-M 'P 1'
_atom_sites_solution_hydrogens geom
_atom_sites_solution_primary direct
_atom_sites_solution_secondary difmap
_audit_creation_method SHELXL-97
_cell_angle_alpha 70.52(3)
_cell_angle_beta 82.00(3)
_cell_angle_gamma 87.25(3)
_cell_formula_units_Z 4
_cell_length_a 9.5879(19)
_cell_length_b 18.125(4)
_cell_length_c 21.110(4)
_cell_measurement_reflns_used 1892
_cell_measurement_temperature 293(2)
_cell_measurement_theta_max 65.08
_cell_measurement_theta_min 6.57
_cell_volume 3424.9(14)
_computing_cell_refinement d*TREK
_computing_data_collection 'CrystalClear 1.36, Rigaku'
_computing_data_reduction d*TREK
_computing_molecular_graphics wingx
_computing_publication_material wingx
_computing_structure_refinement 'SHELXL-97 (Sheldrick, 1997)'
_computing_structure_solution 'SHELXD (Sheldrick, 2008)'
_diffrn_ambient_temperature 293(2)
_diffrn_measured_fraction_theta_full 0.917
_diffrn_measured_fraction_theta_max 0.917
_diffrn_measurement_device_type 'four circles'
_diffrn_measurement_method 'omega scans'
_diffrn_radiation_monochromator 'Osmic mirrors'
_diffrn_radiation_source 'rotating anode'
_diffrn_radiation_type CuK\a
_diffrn_radiation_wavelength 1.54178
_diffrn_reflns_av_R_equivalents 0.0797
_diffrn_reflns_av_sigmaI/netI 0.1651
_diffrn_reflns_limit_h_max 10
_diffrn_reflns_limit_h_min -11
_diffrn_reflns_limit_k_max 21
_diffrn_reflns_limit_k_min -21
_diffrn_reflns_limit_l_max 24
_diffrn_reflns_limit_l_min -24
_diffrn_reflns_number 43434
_diffrn_reflns_theta_full 65.08
_diffrn_reflns_theta_max 65.08
_diffrn_reflns_theta_min 6.57
_exptl_absorpt_coefficient_mu 22.123
_exptl_absorpt_correction_T_max 1
_exptl_absorpt_correction_T_min 0.406
_exptl_absorpt_correction_type empirical
_exptl_absorpt_process_details 'T Higashi, 2001'
_exptl_crystal_colour yellow
_exptl_crystal_density_diffrn 1.853
_exptl_crystal_density_method 'not measured'
_exptl_crystal_description needle
_exptl_crystal_F_000 1820
_exptl_crystal_size_max 0.1
_exptl_crystal_size_mid 0.01
_exptl_crystal_size_min 0.01
_refine_diff_density_max 1.467
_refine_diff_density_min -1.267
_refine_diff_density_rms 0.188
_refine_ls_abs_structure_details 'Flack H D (1983), Acta Cryst. A39, 876-881'
_refine_ls_abs_structure_Flack 0.041(7)
_refine_ls_extinction_coef 0.00000
_refine_ls_extinction_expression Fc^*^=kFc[1+0.001xFc^2^\l^3^/sin(2\q)]^-1/4^
_refine_ls_extinction_method SHELXL
_refine_ls_goodness_of_fit_ref 0.901
_refine_ls_hydrogen_treatment constr
_refine_ls_matrix_type full
_refine_ls_number_parameters 1081
_refine_ls_number_reflns 18052
_refine_ls_number_restraints 43
_refine_ls_restrained_S_all 0.902
_refine_ls_R_factor_all 0.0715
_refine_ls_R_factor_gt 0.0512
_refine_ls_shift/su_max 0.030
_refine_ls_shift/su_mean 0.008
_refine_ls_structure_factor_coef Fsqd
_refine_ls_weighting_details 'calc w=1/[\s^2^(Fo^2^)+(0.0574P)^2^+0.0000P] where P=(Fo^2^+2Fc^2^)/3'
_refine_ls_weighting_scheme calc
_refine_ls_wR_factor_gt 0.1113
_refine_ls_wR_factor_ref 0.1404
_reflns_number_gt 11443
_reflns_number_total 18052
_reflns_threshold_expression >2sigma(I)
_cod_data_source_file om300806g_si_001.cif
_cod_data_source_block structure_11
_cod_original_cell_volume 3424.9(12)
_cod_original_sg_symbol_H-M P1
_cod_database_code 4079546

loop_
_symmetry_equiv_pos_as_xyz
'x, y, z'

loop_
_atom_site_label
_atom_site_type_symbol
_atom_site_fract_x
_atom_site_fract_y
_atom_site_fract_z
_atom_site_U_iso_or_equiv
_atom_site_adp_type
_atom_site_occupancy
_atom_site_symmetry_multiplicity
_atom_site_calc_flag
_atom_site_refinement_flags
C1 C 0.063(3) 0.0966(12) 0.3017(12) 0.073(6) Uani 1 1 d .
C2 C 0.065(3) 0.1900(16) 0.3425(12) 0.097(8) Uiso 1 1 d .
H2 H 0.0401 0.2245 0.3665 0.116 Uiso 1 1 calc R
C1A C 0.9775(18) 0.1728(9) 0.6369(8) 0.046(5) Uani 1 1 d .
C1B C 0.451(2) 0.3342(11) 0.4752(8) 0.056(5) Uani 1 1 d .
C1C C 0.347(3) 0.8195(15) 0.7992(12) 0.087(7) Uiso 1 1 d .
C3 C 0.186(2) 0.1919(14) 0.3031(11) 0.091(7) Uiso 1 1 d .
H3 H 0.2619 0.2252 0.2958 0.109 Uiso 1 1 calc R
C2A C 1.044(2) 0.2331(14) 0.5261(10) 0.086(7) Uani 1 1 d .
H2A H 1.0635 0.2724 0.4845 0.104 Uiso 1 1 calc R
C2B C 0.327(2) 0.3113(13) 0.5764(8) 0.065(6) Uani 1 1 d .
H2B H 0.2710 0.3210 0.6124 0.078 Uiso 1 1 calc R
C2C C 0.370(3) 0.9558(15) 0.7691(11) 0.095(7) Uiso 1 1 d .
H2C H 0.4125 1.0043 0.7582 0.113 Uiso 1 1 calc R
C4 C -0.155(3) 0.1060(15) 0.3817(13) 0.118(9) Uiso 1 1 d .
H4A H -0.1880 0.1433 0.4039 0.178 Uiso 1 1 calc R
H4B H -0.1480 0.0553 0.4151 0.178 Uiso 1 1 calc R
H4C H -0.2208 0.1038 0.3519 0.178 Uiso 1 1 calc R
C3A C 1.076(2) 0.1592(14) 0.5383(10) 0.068(6) Uani 1 1 d .
H3A H 1.1211 0.1373 0.5068 0.082 Uiso 1 1 calc R
C3B C 0.3900(19) 0.2448(11) 0.5766(7) 0.052(5) Uani 1 1 d .
H3B H 0.3779 0.1971 0.6115 0.062 Uiso 1 1 calc R
C3C C 0.232(2) 0.9401(13) 0.7882(10) 0.086(7) Uiso 1 1 d .
H3C H 0.1565 0.9749 0.7851 0.103 Uiso 1 1 calc R
C5 C 0.293(2) 0.1148(12) 0.2310(11) 0.079(7) Uani 1 1 d .
H5A H 0.3777 0.1086 0.2527 0.095 Uiso 1 1 calc R
H5B H 0.2736 0.0649 0.2265 0.095 Uiso 1 1 calc R
C4A C 0.925(2) 0.3130(10) 0.5937(9) 0.086(7) Uani 1 1 d .
H4A1 H 0.8886 0.3029 0.6405 0.128 Uiso 1 1 calc R
H4A2 H 0.8502 0.3326 0.5663 0.128 Uiso 1 1 calc R
H4A3 H 0.9986 0.3511 0.5805 0.128 Uiso 1 1 calc R
C4B C 0.3141(17) 0.4438(10) 0.4929(8) 0.052(5) Uiso 1 1 d .
H4B1 H 0.2541 0.4519 0.5304 0.079 Uiso 1 1 calc R
H4B2 H 0.2624 0.4545 0.4550 0.079 Uiso 1 1 calc R
H4B3 H 0.3936 0.4783 0.4806 0.079 Uiso 1 1 calc R
C4C C 0.593(2) 0.8785(13) 0.7429(11) 0.088(7) Uiso 1 1 d .
H4C1 H 0.6307 0.9303 0.7207 0.132 Uiso 1 1 calc R
H4C2 H 0.6027 0.8504 0.7112 0.132 Uiso 1 1 calc R
H4C3 H 0.6438 0.8516 0.7802 0.132 Uiso 1 1 calc R
C6 C 0.320(2) 0.1721(8) 0.1643(6) 0.085(8) Uani 1 1 d G
C7 C 0.2176(17) 0.1792(8) 0.1219(9) 0.086(8) Uani 1 1 d G
H7 H 0.1347 0.1504 0.1381 0.103 Uiso 1 1 calc R
C8 C 0.239(2) 0.2292(10) 0.0552(8) 0.118(10) Uani 1 1 d G
H8 H 0.1708 0.2339 0.0269 0.142 Uiso 1 1 calc R
C9 C 0.363(2) 0.2722(8) 0.0309(7) 0.119(11) Uani 1 1 d G
H9 H 0.3774 0.3057 -0.0137 0.143 Uiso 1 1 calc R
C10 C 0.4651(18) 0.2652(9) 0.0733(11) 0.101(9) Uani 1 1 d G
H10 H 0.5479 0.2940 0.0571 0.122 Uiso 1 1 calc R
C11 C 0.4435(18) 0.2151(11) 0.1400(10) 0.127(11) Uani 1 1 d G
H11 H 0.5119 0.2104 0.1683 0.152 Uiso 1 1 calc R
C5A C 1.061(2) 0.0366(11) 0.6427(10) 0.079(7) Uani 1 1 d .
H5A1 H 1.1614 0.0280 0.6421 0.095 Uiso 1 1 calc R
H5A2 H 1.0190 0.0256 0.6895 0.095 Uiso 1 1 calc R
C5B C 0.569(2) 0.1985(10) 0.4954(11) 0.076(7) Uani 1 1 d .
H5B1 H 0.6123 0.2228 0.4491 0.091 Uiso 1 1 calc R
H5B2 H 0.6434 0.1840 0.5239 0.091 Uiso 1 1 calc R
C5C C 0.096(2) 0.8143(13) 0.8296(11) 0.087(7) Uiso 1 1 d .
H5C1 H 0.0511 0.8270 0.7887 0.104 Uiso 1 1 calc R
H5C2 H 0.1129 0.7584 0.8455 0.104 Uiso 1 1 calc R
C6A C 1.0022(18) -0.0166(8) 0.6146(7) 0.074(6) Uani 1 1 d G
C7A C 1.0655(15) -0.0896(10) 0.6252(6) 0.075(7) Uani 1 1 d G
H7A H 1.1471 -0.1011 0.6459 0.090 Uiso 1 1 calc R
C8A C 1.007(2) -0.1454(7) 0.6049(8) 0.117(10) Uani 1 1 d G
H8A H 1.0492 -0.1943 0.6121 0.140 Uiso 1 1 calc R
C9A C 0.885(2) -0.1282(11) 0.5740(8) 0.088(8) Uani 1 1 d G
H9A H 0.8457 -0.1655 0.5605 0.105 Uiso 1 1 calc R
C10A C 0.8216(13) -0.0552(13) 0.5634(7) 0.107(10) Uani 1 1 d G
H10A H 0.7400 -0.0437 0.5427 0.128 Uiso 1 1 calc R
C11A C 0.8803(18) 0.0006(9) 0.5837(7) 0.113(11) Uani 1 1 d G
H11A H 0.8379 0.0494 0.5765 0.136 Uiso 1 1 calc R
C12 C 0.046(2) -0.1439(11) 0.2415(9) 0.063(5) Uiso 1 1 d .
H12 H 0.1346 -0.1421 0.2593 0.076 Uiso 1 1 calc R
C13 C 0.065(2) -0.1138(13) 0.1577(11) 0.104(9) Uani 1 1 d .
H13 H -0.0230 -0.1129 0.1384 0.124 Uiso 1 1 calc R
C12A C 0.8661(17) 0.1706(9) 0.8735(7) 0.038(4) Uani 1 1 d .
H12A H 0.9689 0.1761 0.8653 0.046 Uiso 1 1 calc R
C12B C 0.5545(19) 0.5089(10) 0.2371(8) 0.046(4) Uiso 1 1 d .
H12B H 0.4515 0.5065 0.2469 0.055 Uiso 1 1 calc R
C12C C 0.3405(17) 0.5328(9) 0.8549(9) 0.053(5) Uani 1 1 d .
H12C H 0.2707 0.5533 0.8235 0.064 Uiso 1 1 calc R
C14 C 0.132(3) -0.0418(16) 0.1372(13) 0.120(9) Uiso 1 1 d .
H14A H 0.0668 -0.0029 0.1445 0.180 Uiso 1 1 calc R
H14B H 0.1682 -0.0273 0.0899 0.180 Uiso 1 1 calc R
H14C H 0.2090 -0.0458 0.1630 0.180 Uiso 1 1 calc R
C13A C 0.834(2) 0.1420(14) 0.9495(9) 0.090(9) Uani 1 1 d .
H13A H 0.7336 0.1285 0.9592 0.108 Uiso 1 1 calc R
C13B C 0.597(3) 0.5308(15) 0.1602(9) 0.097(9) Uani 1 1 d .
H13B H 0.6987 0.5231 0.1535 0.116 Uiso 1 1 calc R
C13C C 0.2629(17) 0.5126(10) 0.9277(8) 0.048(4) Uiso 1 1 d .
H13C H 0.2020 0.4674 0.9365 0.058 Uiso 1 1 calc R
C15 C 0.186(3) -0.1661(16) 0.1353(12) 0.158(13) Uani 1 1 d .
H15A H 0.1512 -0.2180 0.1450 0.237 Uiso 1 1 calc R
H15B H 0.2642 -0.1683 0.1598 0.237 Uiso 1 1 calc R
H15C H 0.2163 -0.1435 0.0876 0.237 Uiso 1 1 calc R
C14A C 0.909(2) 0.0671(15) 0.9810(10) 0.119(10) Uani 1 1 d .
H14D H 0.9018 0.0321 0.9561 0.178 Uiso 1 1 calc R
H14E H 0.8680 0.0433 1.0272 0.178 Uiso 1 1 calc R
H14F H 1.0070 0.0779 0.9799 0.178 Uiso 1 1 calc R
C14B C 0.571(3) 0.6175(15) 0.1228(10) 0.115(9) Uani 1 1 d .
H14G H 0.6057 0.6486 0.1461 0.173 Uiso 1 1 calc R
H14H H 0.4718 0.6266 0.1213 0.173 Uiso 1 1 calc R
H14I H 0.6192 0.6317 0.0774 0.173 Uiso 1 1 calc R
C14C C 0.367(3) 0.4909(12) 0.9838(9) 0.103(8) Uani 1 1 d .
H14J H 0.3128 0.4786 1.0279 0.154 Uiso 1 1 calc R
H14K H 0.4272 0.5345 0.9761 0.154 Uiso 1 1 calc R
H14L H 0.4226 0.4463 0.9812 0.154 Uiso 1 1 calc R
C16 C -0.0094(19) -0.2292(10) 0.2598(8) 0.049(4) Uiso 1 1 d .
C15A C 0.852(3) 0.1928(15) 0.9885(12) 0.122(10) Uani 1 1 d .
H15D H 0.8238 0.1655 1.0358 0.182 Uiso 1 1 calc R
H15E H 0.7951 0.2389 0.9739 0.182 Uiso 1 1 calc R
H15F H 0.9492 0.2076 0.9817 0.182 Uiso 1 1 calc R
C15B C 0.537(3) 0.4831(18) 0.1282(11) 0.126(11) Uani 1 1 d .
H15G H 0.5687 0.5020 0.0804 0.189 Uiso 1 1 calc R
H15H H 0.4364 0.4857 0.1359 0.189 Uiso 1 1 calc R
H15I H 0.5673 0.4299 0.1471 0.189 Uiso 1 1 calc R
C15C C 0.171(2) 0.5800(14) 0.9359(12) 0.111(8) Uiso 1 1 d .
H15J H 0.1075 0.5944 0.9024 0.166 Uiso 1 1 calc R
H15K H 0.2292 0.6240 0.9303 0.166 Uiso 1 1 calc R
H15L H 0.1179 0.5644 0.9803 0.166 Uiso 1 1 calc R
C17 C 0.0572(19) -0.3713(11) 0.3025(8) 0.054(5) Uiso 1 1 d .
H17 H -0.0446 -0.3801 0.3091 0.065 Uiso 1 1 calc R
C16A C 0.8123(19) 0.2554(10) 0.8435(7) 0.039(4) Uani 1 1 d .
C16B C 0.606(3) 0.5653(13) 0.2640(9) 0.073(7) Uani 1 1 d .
C16C C 0.4042(19) 0.4608(9) 0.8428(7) 0.035(4) Uani 1 1 d .
C18 C 0.113(2) -0.4184(10) 0.3655(8) 0.061(6) Uani 1 1 d .
H18A H 0.2148 -0.4170 0.3559 0.074 Uiso 1 1 calc R
H18B H 0.0848 -0.4722 0.3753 0.074 Uiso 1 1 calc R
C17A C 0.8548(17) 0.3933(9) 0.8140(7) 0.038(4) Uiso 1 1 d .
H17A H 0.7519 0.3932 0.8166 0.046 Uiso 1 1 calc R
C17B C 0.5688(17) 0.6754(9) 0.3125(8) 0.046(5) Uani 1 1 d .
H17B H 0.6698 0.6847 0.2977 0.056 Uiso 1 1 calc R
C17C C 0.3800(18) 0.3470(9) 0.8143(8) 0.052(5) Uani 1 1 d .
H17C H 0.4822 0.3442 0.8147 0.062 Uiso 1 1 calc R
C19 C 0.120(2) -0.3935(10) 0.2425(8) 0.050(5) Uiso 1 1 d .
C18A C 0.9153(19) 0.4437(10) 0.7420(9) 0.063(6) Uani 1 1 d .
H18C H 0.8844 0.4231 0.7093 0.075 Uiso 1 1 calc R
H18D H 1.0173 0.4416 0.7373 0.075 Uiso 1 1 calc R
C18B C 0.5406(19) 0.6503(10) 0.3885(9) 0.059(5) Uiso 1 1 d .
H18E H 0.5897 0.6016 0.4078 0.071 Uiso 1 1 calc R
H18F H 0.4406 0.6411 0.4029 0.071 Uiso 1 1 calc R
C18C C 0.3425(19) 0.3509(10) 0.7427(8) 0.058(5) Uani 1 1 d .
H18G H 0.3707 0.3022 0.7349 0.069 Uiso 1 1 calc R
H18H H 0.2413 0.3560 0.7430 0.069 Uiso 1 1 calc R
C20 C 0.074(3) -0.4491(17) 0.1561(12) 0.112(8) Uani 1 1 d U
H20A H 0.0184 -0.4244 0.1196 0.134 Uiso 1 1 calc R
H20B H 0.1721 -0.4360 0.1395 0.134 Uiso 1 1 calc R
C19A C 0.892(2) 0.4216(9) 0.8687(8) 0.062(6) Uani 1 1 d D
C19B C 0.486(3) 0.7497(13) 0.2789(8) 0.065(7) Uani 1 1 d .
C19C C 0.3084(18) 0.2703(10) 0.8641(7) 0.045(4) Uani 1 1 d .
C21 C 0.0735(14) -0.3984(9) 0.4297(5) 0.070(7) Uani 1 1 d G
C22 C 0.1296(12) -0.3347(8) 0.4401(6) 0.064(6) Uani 1 1 d G
H22 H 0.1941 -0.3021 0.4066 0.077 Uiso 1 1 calc R
C23 C 0.0894(14) -0.3198(8) 0.5005(7) 0.077(6) Uiso 1 1 d G
H23 H 0.1269 -0.2771 0.5074 0.093 Uiso 1 1 calc R
C24 C -0.0070(15) -0.3685(9) 0.5505(5) 0.085(7) Uani 1 1 d G
H24 H -0.0339 -0.3585 0.5909 0.102 Uiso 1 1 calc R
C25 C -0.0631(13) -0.4322(8) 0.5401(6) 0.079(7) Uani 1 1 d G
H25 H -0.1275 -0.4648 0.5735 0.095 Uiso 1 1 calc R
C26 C -0.0228(14) -0.4472(7) 0.4797(7) 0.101(9) Uani 1 1 d G
H26 H -0.0603 -0.4898 0.4727 0.121 Uiso 1 1 calc R
C20B C 0.5236(18) 0.8927(10) 0.2372(8) 0.052(4) Uiso 1 1 d .
H20E H 0.4227 0.8943 0.2500 0.062 Uiso 1 1 calc R
H20F H 0.5690 0.9176 0.2630 0.062 Uiso 1 1 calc R
C20C C 0.324(2) 0.1310(11) 0.9210(10) 0.086(7) Uani 1 1 d .
H20G H 0.2332 0.1270 0.9072 0.103 Uiso 1 1 calc R
H20H H 0.3073 0.1301 0.9677 0.103 Uiso 1 1 calc R
C21A C 0.8659(13) 0.5294(6) 0.7274(6) 0.063(6) Uani 1 1 d G
C22A C 0.9398(11) 0.5846(8) 0.7419(6) 0.062(5) Uiso 1 1 d G
H22A H 1.0250 0.5711 0.7593 0.075 Uiso 1 1 calc R
C23A C 0.8866(16) 0.6600(7) 0.7304(7) 0.077(6) Uiso 1 1 d G
H23A H 0.9361 0.6969 0.7402 0.092 Uiso 1 1 calc R
C24A C 0.7594(16) 0.6801(6) 0.7044(7) 0.104(9) Uani 1 1 d G
H24A H 0.7238 0.7306 0.6968 0.125 Uiso 1 1 calc R
C25A C 0.6855(12) 0.6249(9) 0.6899(6) 0.085(8) Uani 1 1 d G
H25A H 0.6004 0.6384 0.6725 0.102 Uiso 1 1 calc R
C26A C 0.7387(13) 0.5496(8) 0.7014(6) 0.054(5) Uiso 1 1 d G
H26A H 0.6892 0.5126 0.6916 0.064 Uiso 1 1 calc R
C21B C 0.5884(16) 0.7114(8) 0.4143(7) 0.063(5) Uiso 1 1 d G
C22B C 0.4869(12) 0.7640(11) 0.4268(8) 0.130(10) Uiso 1 1 d G
H22B H 0.3927 0.7563 0.4246 0.155 Uiso 1 1 calc R
C23B C 0.5262(19) 0.8280(10) 0.4424(9) 0.171(13) Uiso 1 1 d G
H23B H 0.4583 0.8632 0.4507 0.205 Uiso 1 1 calc R
C24B C 0.667(2) 0.8395(8) 0.4456(9) 0.143(11) Uiso 1 1 d G
H24B H 0.6933 0.8824 0.4560 0.172 Uiso 1 1 calc R
C25B C 0.7685(14) 0.7869(10) 0.4331(8) 0.107(8) Uiso 1 1 d G
H25B H 0.8627 0.7946 0.4353 0.128 Uiso 1 1 calc R
C26B C 0.7292(14) 0.7229(8) 0.4175(7) 0.072(6) Uiso 1 1 d G
H26B H 0.7972 0.6877 0.4092 0.086 Uiso 1 1 calc R
C21C C 0.4126(12) 0.4176(6) 0.6857(5) 0.039(4) Uiso 1 1 d G
C22C C 0.3555(11) 0.4925(7) 0.6680(6) 0.063(6) Uani 1 1 d G
H22C H 0.2746 0.5031 0.6934 0.075 Uiso 1 1 calc R
C23C C 0.4194(15) 0.5517(5) 0.6122(6) 0.094(8) Uani 1 1 d G
H23C H 0.3813 0.6019 0.6004 0.113 Uiso 1 1 calc R
C24C C 0.5404(14) 0.5360(7) 0.5742(5) 0.072(6) Uani 1 1 d G
H24C H 0.5832 0.5756 0.5369 0.087 Uiso 1 1 calc R
C25C C 0.5974(11) 0.4610(8) 0.5920(5) 0.061(5) Uiso 1 1 d G
H25C H 0.6783 0.4504 0.5665 0.073 Uiso 1 1 calc R
C26C C 0.5335(12) 0.4018(6) 0.6477(6) 0.067(6) Uani 1 1 d G
H26C H 0.5717 0.3516 0.6596 0.080 Uiso 1 1 calc R
C27 C 0.055(4) -0.532(2) 0.1792(13) 0.129(10) Uani 1 1 d U
C28 C 0.129(4) -0.645(3) 0.160(2) 0.25(2) Uiso 1 1 d U
H28A H 0.1981 -0.6633 0.1307 0.376 Uiso 1 1 calc R
H28B H 0.0367 -0.6589 0.1550 0.376 Uiso 1 1 calc R
H28C H 0.1462 -0.6682 0.2058 0.376 Uiso 1 1 calc R
C27B C 0.558(3) 0.9353(15) 0.1655(11) 0.114(10) Uani 1 1 d .
C27C C 0.409(2) 0.0597(12) 0.9190(9) 0.050(5) Uiso 1 1 d .
C28B C 0.519(3) 1.0493(13) 0.0754(11) 0.126(10) Uani 1 1 d .
H28D H 0.4636 1.0961 0.0668 0.190 Uiso 1 1 calc R
H28E H 0.4960 1.0198 0.0480 0.190 Uiso 1 1 calc R
H28F H 0.6174 1.0628 0.0643 0.190 Uiso 1 1 calc R
C28C C 0.403(3) -0.0783(13) 0.9537(14) 0.136(11) Uani 1 1 d .
H28G H 0.3377 -0.1201 0.9769 0.203 Uiso 1 1 calc R
H28H H 0.4836 -0.0850 0.9776 0.203 Uiso 1 1 calc R
H28I H 0.4330 -0.0789 0.9085 0.203 Uiso 1 1 calc R
N1 N -0.0195(19) 0.1296(11) 0.3432(8) 0.083(6) Uani 1 1 d .
N2 N 0.176(2) 0.1341(10) 0.2753(10) 0.077(6) Uani 1 1 d .
N1A N 0.9775(14) 0.2437(9) 0.5844(7) 0.052(4) Uiso 1 1 d .
N1B N 0.3626(15) 0.3637(9) 0.5119(7) 0.061(5) Uani 1 1 d .
N1C N 0.440(2) 0.8837(11) 0.7686(9) 0.083(6) Uani 1 1 d .
N3 N -0.0671(14) -0.1004(8) 0.2671(8) 0.074(5) Uani 1 1 d .
H3D H -0.1536 -0.1148 0.2741 0.089 Uiso 1 1 calc R
N2A N 1.0336(18) 0.1207(9) 0.6032(7) 0.068(5) Uani 1 1 d .
N2B N 0.4761(15) 0.2582(9) 0.5161(7) 0.059(4) Uani 1 1 d .
N2C N 0.2300(18) 0.8565(10) 0.8145(8) 0.078(5) Uiso 1 1 d .
N4 N 0.0792(15) -0.2909(8) 0.2843(7) 0.057(4) Uani 1 1 d .
H4 H 0.1612 -0.2780 0.2892 0.068 Uiso 1 1 calc R
N3A N 0.8387(14) 0.1267(7) 0.8344(6) 0.044(4) Uani 1 1 d .
H3A1 H 0.7876 0.0856 0.8543 0.053 Uiso 1 1 calc R
N3B N 0.6150(15) 0.4310(8) 0.2766(6) 0.060(5) Uani 1 1 d .
H3B1 H 0.6802 0.4078 0.2579 0.072 Uiso 1 1 calc R
N3C N 0.4559(14) 0.5951(7) 0.8379(8) 0.067(5) Uani 1 1 d .
H3C1 H 0.5429 0.5812 0.8372 0.080 Uiso 1 1 calc R
N5 N 0.0276(19) -0.4223(10) 0.2136(9) 0.088(6) Uiso 1 1 d .
H5 H -0.0603 -0.4249 0.2294 0.106 Uiso 1 1 calc R
N4A N 0.9026(14) 0.3150(8) 0.8304(6) 0.043(3) Uiso 1 1 d .
H4A4 H 0.9910 0.3053 0.8322 0.051 Uiso 1 1 calc R
N4B N 0.5190(15) 0.6183(9) 0.2847(7) 0.059(4) Uani 1 1 d .
H4B4 H 0.4308 0.6179 0.2812 0.071 Uiso 1 1 calc R
N4C N 0.3246(15) 0.4100(8) 0.8321(6) 0.047(4) Uiso 1 1 d .
H4C4 H 0.2347 0.4163 0.8364 0.056 Uiso 1 1 calc R
N5A N 0.7817(15) 0.4521(9) 0.9056(8) 0.071(5) Uani 1 1 d D
H5A3 H 0.6967 0.4382 0.9065 0.085 Uiso 1 1 calc R
N5B N 0.5703(19) 0.8108(9) 0.2534(7) 0.072(5) Uani 1 1 d .
H5B3 H 0.6590 0.8021 0.2457 0.087 Uiso 1 1 calc R
C6B C 0.4979(12) 0.1276(7) 0.4995(7) 0.056(5) Uiso 1 1 d G
C7B C 0.4923(13) 0.0614(9) 0.5570(6) 0.082(7) Uani 1 1 d G
H7B H 0.5367 0.0614 0.5935 0.099 Uiso 1 1 calc R
C8B C 0.4205(16) -0.0047(7) 0.5600(8) 0.092(8) Uani 1 1 d G
H8B H 0.4168 -0.0490 0.5985 0.110 Uiso 1 1 calc R
C9B C 0.3542(15) -0.0046(9) 0.5055(11) 0.098(9) Uani 1 1 d G
H9B H 0.3061 -0.0489 0.5074 0.117 Uiso 1 1 calc R
C10B C 0.3597(14) 0.0616(12) 0.4480(8) 0.101(8) Uani 1 1 d G
H10B H 0.3154 0.0616 0.4115 0.121 Uiso 1 1 calc R
C11B C 0.4316(15) 0.1277(9) 0.4450(6) 0.072(6) Uani 1 1 d G
H11B H 0.4353 0.1720 0.4065 0.087 Uiso 1 1 calc R
N5C N 0.3842(14) 0.2059(8) 0.8798(6) 0.047(4) Uani 1 1 d .
H5C H 0.4726 0.2085 0.8648 0.056 Uiso 1 1 calc R
C6C C 0.010(2) 0.8343(14) 0.8771(15) 0.187(14) Uiso 1 1 d GU
C7C C -0.099(2) 0.8846(14) 0.8538(14) 0.247(18) Uiso 1 1 d GU
H7C H -0.1080 0.9032 0.8078 0.296 Uiso 1 1 calc R
C8C C -0.196(2) 0.9073(16) 0.8994(16) 0.262(19) Uiso 1 1 d GU
H8C H -0.2697 0.9410 0.8838 0.315 Uiso 1 1 calc R
C9C C -0.184(3) 0.8795(18) 0.9681(15) 0.280(19) Uiso 1 1 d GU
H9C H -0.2484 0.8946 0.9986 0.336 Uiso 1 1 calc R
C10C C -0.074(3) 0.8291(18) 0.9914(13) 0.28(2) Uiso 1 1 d GU
H10C H -0.0654 0.8105 1.0374 0.338 Uiso 1 1 calc R
C11C C 0.023(3) 0.8065(15) 0.9459(15) 0.241(17) Uiso 1 1 d GU
H11C H 0.0963 0.7728 0.9614 0.289 Uiso 1 1 calc R
O1 O 0.2428(13) -0.3942(8) 0.2257(6) 0.075(4) Uani 1 1 d .
O2 O -0.1323(14) -0.2402(7) 0.2557(6) 0.070(4) Uiso 1 1 d .
O1A O 1.0189(12) 0.4320(7) 0.8773(6) 0.058(3) Uani 1 1 d .
O1B O 0.3606(13) 0.7557(7) 0.2830(7) 0.083(5) Uani 1 1 d .
O1C O 0.1780(12) 0.2678(6) 0.8821(5) 0.047(3) Uiso 1 1 d .
O3 O 0.139(2) -0.5620(12) 0.1404(9) 0.162(8) Uani 1 1 d U
O2A O 0.6876(14) 0.2604(6) 0.8372(6) 0.055(3) Uani 1 1 d .
O2B O 0.7355(14) 0.5704(7) 0.2700(7) 0.072(4) Uani 1 1 d .
O2C O 0.5317(12) 0.4478(7) 0.8433(7) 0.066(4) Uani 1 1 d .
O4 O -0.048(2) -0.5719(10) 0.2153(9) 0.128(7) Uani 1 1 d .
O3B O 0.4906(14) 1.0021(9) 0.1469(7) 0.098(5) Uani 1 1 d .
O3C O 0.3342(14) -0.0021(8) 0.9505(7) 0.080(4) Uani 1 1 d .
O4B O 0.639(3) 0.9166(11) 0.1318(10) 0.207(14) Uani 1 1 d .
O4C O 0.5343(13) 0.0656(7) 0.8978(7) 0.082(5) Uani 1 1 d .
I006 I 0.28667(14) 0.36835(8) 0.34438(7) 0.0724(4) Uani 1 1 d .
I007 I 1.16975(12) 0.15492(7) 0.75171(6) 0.0539(3) Uani 1 1 d .
I8 I 0.65386(14) 0.14436(9) 0.70641(7) 0.0822(5) Uani 1 1 d .
I008 I 0.77675(15) 0.39395(10) 0.41361(7) 0.0943(6) Uani 1 1 d .
I009 I 0.30366(17) 0.71990(9) 0.70673(8) 0.0895(5) Uani 1 1 d .
I010 I 0.15451(16) -0.08327(9) 0.37250(7) 0.0859(5) Uani 1 1 d .
I011 I -0.18721(16) 0.08369(9) 0.21003(8) 0.0920(5) Uani 1 1 d .
I40 I 0.5188(3) 0.71783(10) 0.91859(10) 0.1409(9) Uani 1 1 d .
Pt01 Pt 0.90960(7) 0.15034(4) 0.73114(3) 0.0465(2) Uani 1 1 d .
Pt1 Pt -0.00554(9) 0.00119(5) 0.28620(4) 0.0619(3) Uani 1 1 d .
Pt02 Pt 0.53181(8) 0.38228(4) 0.37910(4) 0.0545(2) Uani 1 1 d .
Pt03 Pt 0.40197(9) 0.71533(5) 0.81626(4) 0.0593(3) Uani 1 1 d .
C20A C 0.804(3) 0.5074(13) 0.9436(12) 0.121(9) Uiso 1 1 d D
H20C H 0.8836 0.5420 0.9213 0.146 Uiso 1 1 calc R
H20D H 0.7208 0.5385 0.9485 0.146 Uiso 1 1 calc R
O4A O 0.789(3) 0.3734(16) 1.0285(14) 0.207(10) Uiso 1 1 d D
O3A O 0.887(3) 0.4777(19) 1.0489(16) 0.265(14) Uiso 1 1 d D
C27A C 0.832(3) 0.4545(17) 1.0067(11) 0.148(11) Uiso 1 1 d D
C28A C 0.855(4) 0.324(3) 1.0883(19) 0.37(4) Uiso 1 1 d D
H28J H 0.8161 0.2726 1.1042 0.559 Uiso 1 1 calc R
H28K H 0.8377 0.3472 1.1237 0.559 Uiso 1 1 calc R
H28L H 0.9551 0.3215 1.0757 0.559 Uiso 1 1 calc R

loop_
_atom_site_aniso_label
_atom_site_aniso_U_11
_atom_site_aniso_U_22
_atom_site_aniso_U_33
_atom_site_aniso_U_23
_atom_site_aniso_U_13
_atom_site_aniso_U_12
C1 0.10(2) 0.043(14) 0.089(16) -0.032(12) -0.028(15) 0.008(14)
C1A 0.068(13) 0.028(10) 0.043(9) -0.009(8) -0.010(9) -0.023(9)
C1B 0.079(14) 0.061(13) 0.038(9) -0.028(9) -0.011(9) 0.017(11)
C2A 0.103(19) 0.074(17) 0.062(13) -0.004(12) 0.016(12) -0.009(15)
C2B 0.070(14) 0.092(17) 0.034(9) -0.019(10) -0.015(9) 0.009(13)
C3A 0.070(15) 0.105(19) 0.062(12) -0.065(14) -0.026(11) 0.007(14)
C3B 0.071(14) 0.056(12) 0.028(8) -0.009(8) -0.021(8) 0.010(11)
C5 0.056(14) 0.052(14) 0.123(19) -0.025(13) 0.008(13) -0.032(12)
C4A 0.114(18) 0.044(13) 0.067(13) 0.019(10) -0.007(12) 0.019(13)
C6 0.15(2) 0.045(14) 0.059(13) -0.017(11) -0.019(15) 0.031(15)
C7 0.16(2) 0.045(14) 0.055(12) -0.019(11) -0.012(15) -0.036(15)
C8 0.14(3) 0.12(3) 0.10(2) -0.059(19) 0.006(19) 0.02(2)
C9 0.14(3) 0.08(2) 0.14(3) -0.048(18) 0.03(2) 0.01(2)
C10 0.10(2) 0.063(18) 0.11(2) 0.000(15) 0.014(17) -0.045(16)
C11 0.16(3) 0.07(2) 0.12(2) -0.013(17) 0.04(2) -0.046(19)
C5A 0.111(18) 0.078(16) 0.084(14) -0.060(13) -0.054(13) 0.030(14)
C5B 0.058(14) 0.034(12) 0.121(18) -0.018(11) 0.016(12) -0.003(11)
C6A 0.112(19) 0.074(16) 0.053(11) -0.033(11) -0.040(12) 0.006(14)
C7A 0.120(19) 0.065(15) 0.049(10) -0.026(10) -0.038(11) 0.039(15)
C8A 0.14(3) 0.10(2) 0.12(2) -0.030(17) -0.058(19) 0.03(2)
C9A 0.069(18) 0.078(19) 0.13(2) -0.049(17) -0.028(15) -0.020(14)
C10A 0.070(18) 0.17(3) 0.060(14) -0.012(17) -0.014(12) 0.00(2)
C11A 0.13(2) 0.15(3) 0.064(15) -0.039(15) -0.028(15) 0.07(2)
C13 0.094(17) 0.062(15) 0.094(16) 0.028(12) 0.054(14) 0.001(14)
C12A 0.043(11) 0.047(11) 0.035(8) -0.022(8) -0.016(8) -0.003(9)
C12C 0.024(10) 0.031(10) 0.082(13) -0.002(9) 0.020(9) 0.004(9)
C13A 0.071(15) 0.12(2) 0.047(11) -0.005(12) 0.008(11) 0.046(15)
C13B 0.11(2) 0.12(2) 0.042(11) -0.016(13) 0.002(12) 0.036(17)
C15 0.22(3) 0.13(3) 0.09(2) -0.028(17) 0.08(2) -0.02(2)
C14A 0.098(18) 0.16(3) 0.053(13) 0.018(14) -0.030(12) 0.046(17)
C14B 0.15(2) 0.14(2) 0.049(13) -0.008(14) -0.017(14) -0.04(2)
C14C 0.17(2) 0.075(16) 0.050(12) -0.009(11) -0.007(14) 0.005(16)
C15A 0.15(3) 0.10(2) 0.093(19) -0.024(16) 0.041(18) -0.021(18)
C15B 0.14(2) 0.21(3) 0.080(17) -0.11(2) -0.017(16) 0.01(2)
C16A 0.032(11) 0.041(11) 0.042(9) -0.011(8) -0.003(8) -0.019(10)
C16B 0.085(18) 0.080(17) 0.049(11) -0.024(11) 0.013(11) 0.009(15)
C16C 0.040(11) 0.028(9) 0.048(9) -0.021(7) -0.013(8) -0.011(9)
C18 0.091(15) 0.045(11) 0.045(10) -0.010(8) -0.019(10) 0.025(11)
C17B 0.022(10) 0.053(12) 0.066(11) -0.014(9) -0.022(8) -0.009(9)
C17C 0.054(12) 0.026(9) 0.054(10) 0.005(8) 0.013(9) 0.015(9)
C18A 0.058(13) 0.061(13) 0.065(12) -0.019(10) -0.003(10) 0.007(11)
C18C 0.071(14) 0.045(11) 0.052(10) -0.016(9) 0.006(9) 0.008(10)
C20 0.109(18) 0.168(18) 0.085(16) -0.077(16) -0.033(14) 0.056(19)
C19A 0.081(16) 0.053(13) 0.044(10) -0.004(9) -0.012(10) 0.022(12)
C19B 0.085(18) 0.061(14) 0.038(10) -0.004(9) -0.012(10) 0.034(14)
C19C 0.045(12) 0.055(12) 0.040(9) -0.023(8) -0.007(8) 0.000(10)
C21 0.051(14) 0.096(18) 0.055(12) -0.015(12) -0.022(10) 0.033(13)
C22 0.051(13) 0.068(15) 0.072(13) -0.021(11) -0.003(10) -0.013(12)
C24 0.091(17) 0.079(17) 0.063(13) -0.008(12) 0.028(12) -0.021(14)
C25 0.070(15) 0.082(18) 0.070(14) -0.008(12) -0.002(11) -0.002(13)
C26 0.13(2) 0.110(19) 0.043(11) -0.006(12) -0.004(12) 0.056(16)
C20C 0.092(17) 0.050(13) 0.076(14) 0.023(11) 0.009(12) 0.010(13)
C21A 0.037(12) 0.082(16) 0.063(12) -0.017(11) 0.003(9) -0.005(11)
C24A 0.10(2) 0.062(17) 0.12(2) -0.009(14) 0.031(16) 0.004(15)
C25A 0.070(16) 0.088(19) 0.069(14) 0.004(13) 0.007(12) 0.004(15)
C22C 0.045(12) 0.074(15) 0.057(11) -0.005(10) -0.010(9) 0.003(11)
C23C 0.15(2) 0.036(12) 0.079(15) -0.007(11) -0.007(15) 0.018(15)
C24C 0.091(16) 0.073(16) 0.046(11) -0.003(10) -0.021(11) -0.023(13)
C26C 0.094(15) 0.053(13) 0.051(11) -0.015(9) -0.002(10) -0.015(11)
C27 0.15(2) 0.153(18) 0.062(14) -0.017(14) -0.004(14) 0.093(18)
C27B 0.18(3) 0.10(2) 0.051(13) -0.023(13) -0.005(15) 0.08(2)
C28B 0.20(3) 0.082(18) 0.070(16) 0.021(13) -0.032(17) 0.023(18)
C28C 0.17(3) 0.048(15) 0.16(3) -0.013(16) 0.00(2) 0.035(17)
N1 0.087(14) 0.084(14) 0.072(11) -0.025(10) 0.014(10) -0.022(12)
N2 0.088(15) 0.048(12) 0.112(15) -0.045(11) -0.014(12) -0.019(11)
N1B 0.056(10) 0.075(12) 0.061(9) -0.037(9) -0.014(8) 0.033(9)
N1C 0.123(16) 0.077(13) 0.081(12) -0.057(11) -0.058(11) 0.038(13)
N3 0.029(9) 0.043(10) 0.142(15) -0.029(10) 0.010(9) 0.010(8)
N2A 0.107(14) 0.053(10) 0.049(9) -0.018(8) -0.033(9) 0.016(10)
N2B 0.046(10) 0.070(12) 0.054(9) -0.008(8) -0.015(7) -0.004(9)
N4 0.060(10) 0.055(10) 0.068(9) -0.031(8) -0.035(8) 0.031(9)
N3A 0.060(10) 0.036(8) 0.035(7) -0.017(6) 0.019(7) -0.017(7)
N3B 0.072(11) 0.071(10) 0.037(7) -0.027(7) 0.005(7) 0.031(9)
N3C 0.039(9) 0.017(8) 0.113(13) 0.014(8) 0.006(8) -0.007(7)
N4B 0.037(9) 0.075(12) 0.072(10) -0.029(9) -0.018(8) 0.004(9)
N5A 0.037(10) 0.064(11) 0.118(14) -0.046(10) 0.010(9) -0.010(8)
N5B 0.085(13) 0.062(12) 0.057(10) -0.009(9) -0.004(9) 0.026(11)
C7B 0.027(12) 0.082(17) 0.107(17) 0.007(14) -0.003(11) -0.001(11)
C8B 0.090(19) 0.10(2) 0.11(2) -0.050(17) -0.043(16) -0.010(16)
C9B 0.096(19) 0.08(2) 0.16(3) -0.10(2) -0.020(19) -0.008(16)
C10B 0.13(2) 0.10(2) 0.11(2) -0.067(18) -0.031(18) -0.013(19)
C11B 0.073(15) 0.071(16) 0.078(14) -0.021(12) -0.020(11) -0.048(13)
N5C 0.039(9) 0.046(9) 0.051(8) -0.014(7) -0.001(7) 0.015(8)
O1 0.056(9) 0.109(11) 0.090(10) -0.066(9) -0.026(7) 0.018(8)
O1A 0.034(8) 0.067(9) 0.096(9) -0.048(7) -0.034(7) -0.002(6)
O1B 0.020(7) 0.049(9) 0.141(13) 0.012(8) 0.012(7) 0.005(7)
O3 0.206(19) 0.127(14) 0.113(13) -0.019(11) 0.041(12) 0.065(14)
O2A 0.056(9) 0.038(7) 0.083(9) -0.033(6) -0.024(7) 0.013(7)
O2B 0.039(8) 0.040(8) 0.126(12) -0.022(7) 0.013(8) -0.007(7)
O2C 0.026(8) 0.068(9) 0.116(11) -0.042(8) -0.024(7) 0.004(7)
O4 0.184(19) 0.089(13) 0.090(12) -0.026(10) 0.039(12) 0.017(12)
O3B 0.083(10) 0.100(12) 0.076(10) 0.009(8) -0.002(8) 0.034(9)
O3C 0.095(11) 0.037(8) 0.101(11) -0.014(8) -0.002(8) -0.015(8)
O4B 0.30(3) 0.108(16) 0.123(17) 0.017(12) 0.095(18) 0.096(17)
O4C 0.062(9) 0.034(8) 0.119(11) -0.003(7) 0.029(8) 0.000(7)
I006 0.0758(10) 0.0731(10) 0.0706(9) -0.0223(7) -0.0181(7) -0.0086(8)
I007 0.0536(8) 0.0574(8) 0.0532(7) -0.0214(6) -0.0088(6) 0.0053(7)
I8 0.0659(10) 0.1005(12) 0.0873(10) -0.0348(9) -0.0264(8) 0.0069(9)
I008 0.0775(11) 0.1264(15) 0.0734(10) -0.0174(9) -0.0271(8) -0.0110(10)
I009 0.1069(12) 0.0761(11) 0.0948(11) -0.0316(9) -0.0470(9) 0.0314(10)
I010 0.0991(12) 0.0714(10) 0.0824(10) -0.0110(8) -0.0343(9) 0.0051(9)
I011 0.0971(12) 0.0743(11) 0.1086(12) -0.0265(9) -0.0444(10) 0.0229(9)
I40 0.260(3) 0.0737(12) 0.1012(13) -0.0147(10) -0.0870(15) -0.0397(14)
Pt01 0.0550(5) 0.0388(4) 0.0472(4) -0.0149(3) -0.0128(3) 0.0084(4)
Pt1 0.0669(6) 0.0513(5) 0.0652(5) -0.0152(4) -0.0122(4) 0.0025(5)
Pt02 0.0639(6) 0.0520(5) 0.0500(4) -0.0183(4) -0.0134(4) 0.0044(4)
Pt03 0.0753(6) 0.0378(5) 0.0682(5) -0.0199(4) -0.0156(4) 0.0045(4)

loop_
_atom_type_symbol
_atom_type_description
_atom_type_scat_dispersion_real
_atom_type_scat_dispersion_imag
_atom_type_scat_source
C C 0.0181 0.0091 'International Tables Vol C Tables 4.2.6.8 and 6.1.1.4'
H H 0.0000 0.0000 'International Tables Vol C Tables 4.2.6.8 and 6.1.1.4'
N N 0.0311 0.0180 'International Tables Vol C Tables 4.2.6.8 and 6.1.1.4'
O O 0.0492 0.0322 'International Tables Vol C Tables 4.2.6.8 and 6.1.1.4'
I I -0.3257 6.8362 'International Tables Vol C Tables 4.2.6.8 and 6.1.1.4'
Pt Pt -4.5932 6.9264 'International Tables Vol C Tables 4.2.6.8 and 6.1.1.4'

loop_
_geom_angle_atom_site_label_1
_geom_angle_atom_site_label_2
_geom_angle_atom_site_label_3
_geom_angle
N2 C1 N1 112(2)
N2 C1 Pt1 127.9(18)
N1 C1 Pt1 120(2)
C3 C2 N1 111(2)
N1A C1A N2A 102.7(14)
N1A C1A Pt01 128.7(12)
N2A C1A Pt01 128.5(12)
N1B C1B N2B 105.8(15)
N1B C1B Pt02 128.5(14)
N2B C1B Pt02 125.6(12)
N2C C1C N1C 100(2)
N2C C1C Pt03 135(2)
N1C C1C Pt03 123.9(17)
C2 C3 N2 105(2)
C3A C2A N1A 109.5(18)
C3B C2B N1B 106.1(15)
C3C C2C N1C 108(2)
C2A C3A N2A 108.4(17)
C2B C3B N2B 108.1(16)
C2C C3C N2C 102(2)
C6 C5 N2 114.6(17)
C7 C6 C11 120.0
C7 C6 C5 116.2(16)
C11 C6 C5 123.6(16)
C8 C7 C6 120.0
C9 C8 C7 120.0
C8 C9 C10 120.0
C9 C10 C11 120.0
C10 C11 C6 120.0
C6A C5A N2A 111.6(15)
C6B C5B N2B 115.4(15)
C6C C5C N2C 110(2)
C7A C6A C11A 120.0
C7A C6A C5A 117.4(14)
C11A C6A C5A 122.3(14)
C6A C7A C8A 120.0
C9A C8A C7A 120.0
C8A C9A C10A 120.0
C11A C10A C9A 120.0
C10A C11A C6A 120.0
N3 C12 C16 106.5(14)
N3 C12 C13 110.0(15)
C16 C12 C13 101.7(15)
C14 C13 C15 101(2)
C14 C13 C12 105(2)
C15 C13 C12 106.0(17)
N3A C12A C13A 122.6(17)
N3A C12A C16A 110.2(13)
C13A C12A C16A 110.6(13)
C16B C12B N3B 104.9(15)
C16B C12B C13B 112.2(17)
N3B C12B C13B 112.9(14)
C16C C12C N3C 109.1(12)
C16C C12C C13C 110.6(13)
N3C C12C C13C 113.5(15)
C15A C13A C12A 121(2)
C15A C13A C14A 107(2)
C12A C13A C14A 111.8(16)
C15B C13B C12B 116(2)
C15B C13B C14B 110(2)
C12B C13B C14B 112.2(18)
C15C C13C C12C 111.2(15)
C15C C13C C14C 107.9(16)
C12C C13C C14C 113.2(15)
O2 C16 N4 121.0(17)
O2 C16 C12 119.9(16)
N4 C16 C12 119.0(17)
N4 C17 C18 114.3(15)
N4 C17 C19 105.8(14)
C18 C17 C19 112.9(15)
O2A C16A N4A 126.8(16)
O2A C16A C12A 114.4(15)
N4A C16A C12A 118.7(16)
O2B C16B N4B 114(2)
O2B C16B C12B 122.9(18)
N4B C16B C12B 123(2)
O2C C16C N4C 119.0(15)
O2C C16C C12C 120.6(16)
N4C C16C C12C 120.4(16)
C17 C18 C21 120.2(13)
N4A C17A C19A 105.6(12)
N4A C17A C18A 112.2(12)
C19A C17A C18A 114.2(14)
N4B C17B C18B 113.0(14)
N4B C17B C19B 102.7(15)
C18B C17B C19B 111.8(14)
N4C C17C C19C 109.5(13)
N4C C17C C18C 111.3(13)
C19C C17C C18C 104.2(14)
O1 C19 N5 121.5(18)
O1 C19 C17 122.5(19)
N5 C19 C17 115.4(18)
C17A C18A C21A 110.5(12)
C17B C18B C21B 111.1(14)
C21C C18C C17C 113.1(14)
C27 C20 N5 107(2)
O1A C19A N5A 116.9(17)
O1A C19A C17A 124.0(14)
N5A C19A C17A 118.2(17)
O1B C19B N5B 122.4(18)
O1B C19B C17B 126(2)
N5B C19B C17B 110.7(18)
O1C C19C N5C 120.4(16)
O1C C19C C17C 120.6(15)
N5C C19C C17C 118.4(14)
C22 C21 C26 120.0
C22 C21 C18 122.9(13)
C26 C21 C18 117.1(13)
C21 C22 C23 120.0
C24 C23 C22 120.0
C23 C24 C25 120.0
C26 C25 C24 120.0
C25 C26 C21 120.0
C27B C20B N5B 111.1(15)
N5C C20C C27C 116.7(17)
C22A C21A C26A 120.0
C22A C21A C18A 122.7(11)
C26A C21A C18A 117.2(11)
C21A C22A C23A 120.0
C24A C23A C22A 120.0
C23A C24A C25A 120.0
C26A C25A C24A 120.0
C25A C26A C21A 120.0
C22B C21B C26B 120.0
C22B C21B C18B 116.6(13)
C26B C21B C18B 122.8(13)
C23B C22B C21B 120.0
C22B C23B C24B 120.0
C25B C24B C23B 120.0
C24B C25B C26B 120.0
C25B C26B C21B 120.0
C22C C21C C26C 120.0
C22C C21C C18C 121.8(10)
C26C C21C C18C 118.1(10)
C23C C22C C21C 120.0
C22C C23C C24C 120.0
C23C C24C C25C 120.0
C26C C25C C24C 120.0
C25C C26C C21C 120.0
O4 C27 O3 118(4)
O4 C27 C20 129(3)
O3 C27 C20 110(3)
O4B C27B O3B 124(2)
O4B C27B C20B 124(2)
O3B C27B C20B 112.4(18)
O4C C27C O3C 129.6(18)
O4C C27C C20C 120(2)
O3C C27C C20C 109.4(17)
C1 N1 C2 102.2(19)
C1 N1 C4 130(2)
C2 N1 C4 128(2)
C1 N2 C3 109(2)
C1 N2 C5 128.2(19)
C3 N2 C5 122(2)
C2A N1A C1A 108.3(16)
C2A N1A C4A 128.3(17)
C1A N1A C4A 123.3(14)
C1B N1B C2B 111.8(16)
C1B N1B C4B 125.9(16)
C2B N1B C4B 122.0(14)
C1C N1C C2C 111(2)
C1C N1C C4C 125.6(17)
C2C N1C C4C 124(2)
C12 N3 Pt1 116.2(11)
C3A N2A C1A 110.7(16)
C3A N2A C5A 128.1(17)
C1A N2A C5A 120.4(14)
C3B N2B C1B 107.6(15)
C3B N2B C5B 125.9(15)
C1B N2B C5B 126.2(15)
C1C N2C C3C 117(2)
C1C N2C C5C 118(2)
C3C N2C C5C 119.9(18)
C16 N4 C17 130.2(16)
C12A N3A Pt01 126.3(11)
C12B N3B Pt02 116.8(9)
C12C N3C Pt03 120.6(9)
C19 N5 C20 121.6(19)
C16A N4A C17A 121.2(14)
C16B N4B C17B 123.8(17)
C16C N4C C17C 122.4(15)
C19A N5A C20A 124.3(17)
C19B N5B C20B 124.7(17)
C7B C6B C11B 120.0
C7B C6B C5B 121.5(13)
C11B C6B C5B 118.5(13)
C6B C7B C8B 120.0
C9B C8B C7B 120.0
C8B C9B C10B 120.0
C11B C10B C9B 120.0
C10B C11B C6B 120.0
C19C N5C C20C 122.2(15)
C5C C6C C7C 115.5(16)
C5C C6C C11C 124.5(16)
C7C C6C C11C 120.0
C6C C7C C8C 120.0
C9C C8C C7C 120.0
C10C C9C C8C 120.0
C9C C10C C11C 120.0
C10C C11C C6C 120.0
C27 O3 C28 114(3)
C27B O3B C28B 116.1(17)
C27C O3C C28C 116.3(17)
C1A Pt01 N3A 179.0(7)
C1A Pt01 I8 90.2(5)
N3A Pt01 I8 90.7(4)
C1A Pt01 I007 87.7(5)
N3A Pt01 I007 91.3(4)
I8 Pt01 I007 177.74(5)
C1 Pt1 N3 177.0(9)
C1 Pt1 I010 88.3(6)
N3 Pt1 I010 90.7(4)
C1 Pt1 I011 91.9(6)
N3 Pt1 I011 89.5(4)
I010 Pt1 I011 174.03(6)
C1B Pt02 N3B 178.5(7)
C1B Pt02 I008 91.2(6)
N3B Pt02 I008 89.7(4)
C1B Pt02 I006 88.8(6)
N3B Pt02 I006 90.3(4)
I008 Pt02 I006 179.10(6)
C1C Pt03 N3C 177.6(9)
C1C Pt03 I40 90.4(7)
N3C Pt03 I40 89.9(5)
C1C Pt03 I009 88.3(7)
N3C Pt03 I009 91.6(5)
I40 Pt03 I009 174.92(8)
C27A C20A N5A 101.4(15)
C27A O4A C28A 112(3)
O3A C27A C20A 121(3)
O3A C27A O4A 118(3)
C20A C27A O4A 121(2)

loop_
_geom_bond_atom_site_label_1
_geom_bond_atom_site_label_2
_geom_bond_distance
C1 N2 1.26(2)
C1 N1 1.36(2)
C1 Pt1 2.02(2)
C2 C3 1.33(3)
C2 N1 1.39(3)
C1A N1A 1.390(19)
C1A N2A 1.41(2)
C1A Pt01 1.915(16)
C1B N1B 1.289(18)
C1B N2B 1.39(2)
C1B Pt02 1.981(17)
C1C N2C 1.34(2)
C1C N1C 1.41(3)
C1C Pt03 1.86(3)
C3 N2 1.37(2)
C2A C3A 1.31(2)
C2A N1A 1.37(2)
C2B C3B 1.32(2)
C2B N1B 1.38(2)
C2C C3C 1.34(3)
C2C N1C 1.44(3)
C4 N1 1.44(3)
C3A N2A 1.33(2)
C3B N2B 1.375(19)
C3C N2C 1.43(2)
C5 C6 1.44(2)
C5 N2 1.46(2)
C4A N1A 1.39(2)
C4B N1B 1.443(19)
C4C N1C 1.50(2)
C6 C7 1.3900
C6 C11 1.3900
C7 C8 1.3900
C8 C9 1.3900
C9 C10 1.3900
C10 C11 1.3900
C5A C6A 1.46(2)
C5A N2A 1.50(2)
C5B C6B 1.45(2)
C5B N2B 1.50(2)
C5C C6C 1.34(3)
C5C N2C 1.47(2)
C6A C7A 1.3900
C6A C11A 1.3900
C7A C8A 1.3900
C8A C9A 1.3900
C9A C10A 1.3900
C10A C11A 1.3900
C12 N3 1.46(2)
C12 C16 1.57(2)
C12 C13 1.65(3)
C13 C14 1.39(3)
C13 C15 1.59(3)
C12A N3A 1.380(17)
C12A C13A 1.50(2)
C12A C16A 1.55(2)
C12B C16B 1.46(3)
C12B N3B 1.515(19)
C12B C13B 1.53(2)
C12C C16C 1.50(2)
C12C N3C 1.54(2)
C12C C13C 1.54(2)
C13A C15A 1.45(3)
C13A C14A 1.50(3)
C13B C15B 1.44(3)
C13B C14B 1.53(3)
C13C C15C 1.51(2)
C13C C14C 1.59(2)
C16 O2 1.224(19)
C16 N4 1.372(18)
C17 N4 1.40(2)
C17 C18 1.48(2)
C17 C19 1.49(2)
C16A O2A 1.217(18)
C16A N4A 1.349(19)
C16B O2B 1.28(2)
C16B N4B 1.38(2)
C16C O2C 1.234(17)
C16C N4C 1.318(18)
C18 C21 1.510(18)
C17A N4A 1.413(17)
C17A C19A 1.50(2)
C17A C18A 1.54(2)
C17B N4B 1.48(2)
C17B C18B 1.50(2)
C17B C19B 1.54(2)
C17C N4C 1.377(18)
C17C C19C 1.56(2)
C17C C18C 1.58(2)
C19 O1 1.186(18)
C19 N5 1.35(2)
C18A C21A 1.544(18)
C18B C21B 1.50(2)
C18C C21C 1.497(17)
C20 C27 1.42(4)
C20 N5 1.46(2)
C19A O1A 1.29(2)
C19A N5A 1.424(14)
C19B O1B 1.20(2)
C19B N5B 1.32(2)
C19C O1C 1.253(17)
C19C N5C 1.315(18)
C21 C22 1.3900
C21 C26 1.3900
C22 C23 1.3900
C23 C24 1.3900
C24 C25 1.3900
C25 C26 1.3900
C20B C27B 1.45(2)
C20B N5B 1.470(19)
C20C N5C 1.44(2)
C20C C27C 1.51(2)
C21A C22A 1.3900
C21A C26A 1.3900
C22A C23A 1.3900
C23A C24A 1.3900
C24A C25A 1.3900
C25A C26A 1.3900
C21B C22B 1.3900
C21B C26B 1.3900
C22B C23B 1.3900
C23B C24B 1.3900
C24B C25B 1.3900
C25B C26B 1.3900
C21C C22C 1.3900
C21C C26C 1.3900
C22C C23C 1.3900
C23C C24C 1.3900
C24C C25C 1.3900
C25C C26C 1.3900
C27 O4 1.26(3)
C27 O3 1.30(3)
C28 O3 1.42(4)
C27B O4B 1.10(2)
C27B O3B 1.31(2)
C27C O4C 1.217(19)
C27C O3C 1.29(2)
C28B O3B 1.46(2)
C28C O3C 1.49(2)
N3 Pt1 2.137(15)
N3A Pt01 2.095(11)
N3B Pt02 2.100(12)
N3C Pt03 2.125(12)
N5A C20A 1.518(17)
C6B C7B 1.3900
C6B C11B 1.3900
C7B C8B 1.3900
C8B C9B 1.3900
C9B C10B 1.3900
C10B C11B 1.3900
C6C C7C 1.3900
C6C C11C 1.3900
C7C C8C 1.3900
C8C C9C 1.3900
C9C C10C 1.3900
C10C C11C 1.3900
I006 Pt02 2.6049(17)
I007 Pt01 2.6004(15)
I8 Pt01 2.5916(16)
I008 Pt02 2.5917(17)
I009 Pt03 2.5909(18)
I010 Pt1 2.5903(18)
I011 Pt1 2.6040(18)
I40 Pt03 2.582(2)
C20A C27A 1.410(17)
O4A C27A 1.447(18)
O4A C28A 1.486(19)
O3A C27A 1.286(18)

loop_
_geom_torsion_atom_site_label_1
_geom_torsion_atom_site_label_2
_geom_torsion_atom_site_label_3
_geom_torsion_atom_site_label_4
_geom_torsion
N1 C2 C3 N2 3(3)
N1A C2A C3A N2A -1(3)
N1B C2B C3B N2B 7(2)
N1C C2C C3C N2C 14(2)
N2 C5 C6 C7 -68(2)
N2 C5 C6 C11 116.0(16)
C11 C6 C7 C8 0.0
C5 C6 C7 C8 -175.7(15)
C6 C7 C8 C9 0.0
C7 C8 C9 C10 0.0
C8 C9 C10 C11 0.0
C9 C10 C11 C6 0.0
C7 C6 C11 C10 0.0
C5 C6 C11 C10 175.4(16)
N2A C5A C6A C7A 153.5(13)
N2A C5A C6A C11A -32(2)
C11A C6A C7A C8A 0.0
C5A C6A C7A C8A 174.2(16)
C6A C7A C8A C9A 0.0
C7A C8A C9A C10A 0.0
C8A C9A C10A C11A 0.0
C9A C10A C11A C6A 0.0
C7A C6A C11A C10A 0.0
C5A C6A C11A C10A -173.9(16)
N3 C12 C13 C14 76(2)
C16 C12 C13 C14 -171.9(18)
N3 C12 C13 C15 -178.3(19)
C16 C12 C13 C15 -66(2)
N3A C12A C13A C15A -174.2(19)
C16A C12A C13A C15A -41(3)
N3A C12A C13A C14A 59(3)
C16A C12A C13A C14A -168.4(19)
C16B C12B C13B C15B -173(2)
N3B C12B C13B C15B 68(3)
C16B C12B C13B C14B -46(3)
N3B C12B C13B C14B -164.0(18)
C16C C12C C13C C15C -167.2(17)
N3C C12C C13C C15C 69.8(19)
C16C C12C C13C C14C 71(2)
N3C C12C C13C C14C -51.9(18)
N3 C12 C16 O2 39(2)
C13 C12 C16 O2 -76.6(19)
N3 C12 C16 N4 -137.4(15)
C13 C12 C16 N4 107.4(17)
N3A C12A C16A O2A 56.6(18)
C13A C12A C16A O2A -82(2)
N3A C12A C16A N4A -126.6(15)
C13A C12A C16A N4A 94.7(19)
N3B C12B C16B O2B 50(2)
C13B C12B C16B O2B -73(2)
N3B C12B C16B N4B -130.3(17)
C13B C12B C16B N4B 107(2)
N3C C12C C16C O2C 23(2)
C13C C12C C16C O2C -102.8(18)
N3C C12C C16C N4C -157.8(14)
C13C C12C C16C N4C 76.6(19)
N4 C17 C18 C21 52(2)
C19 C17 C18 C21 173.5(17)
N4 C17 C19 O1 71(2)
C18 C17 C19 O1 -55(3)
N4 C17 C19 N5 -117.5(17)
C18 C17 C19 N5 116.7(19)
N4A C17A C18A C21A -177.4(13)
C19A C17A C18A C21A -57.2(18)
N4B C17B C18B C21B -178.0(13)
C19B C17B C18B C21B -63(2)
N4C C17C C18C C21C 67.1(18)
C19C C17C C18C C21C -174.9(12)
N4A C17A C19A O1A 67.5(18)
C18A C17A C19A O1A -56(2)
N4A C17A C19A N5A -124.3(14)
C18A C17A C19A N5A 111.9(16)
N4B C17B C19B O1B 58(2)
C18B C17B C19B O1B -63(2)
N4B C17B C19B N5B -132.2(15)
C18B C17B C19B N5B 106.4(16)
N4C C17C C19C O1C 43(2)
C18C C17C C19C O1C -76.2(17)
N4C C17C C19C N5C -146.0(15)
C18C C17C C19C N5C 94.9(17)
C17 C18 C21 C22 -75(2)
C17 C18 C21 C26 105.6(17)
C26 C21 C22 C23 0.0
C18 C21 C22 C23 -179.8(12)
C21 C22 C23 C24 0.0
C22 C23 C24 C25 0.0
C23 C24 C25 C26 0.0
C24 C25 C26 C21 0.0
C22 C21 C26 C25 0.0
C18 C21 C26 C25 179.8(12)
C17A C18A C21A C22A 89.1(14)
C17A C18A C21A C26A -88.0(14)
C26A C21A C22A C23A 0.0
C18A C21A C22A C23A -177.1(12)
C21A C22A C23A C24A 0.0
C22A C23A C24A C25A 0.0
C23A C24A C25A C26A 0.0
C24A C25A C26A C21A 0.0
C22A C21A C26A C25A 0.0
C18A C21A C26A C25A 177.2(11)
C17B C18B C21B C22B 95.4(14)
C17B C18B C21B C26B -76.2(16)
C26B C21B C22B C23B 0.0
C18B C21B C22B C23B -171.8(13)
C21B C22B C23B C24B 0.0
C22B C23B C24B C25B 0.0
C23B C24B C25B C26B 0.0
C24B C25B C26B C21B 0.0
C22B C21B C26B C25B 0.0
C18B C21B C26B C25B 171.3(14)
C17C C18C C21C C22C -84.0(14)
C17C C18C C21C C26C 99.7(12)
C26C C21C C22C C23C 0.0
C18C C21C C22C C23C -176.2(13)
C21C C22C C23C C24C 0.0
C22C C23C C24C C25C 0.0
C23C C24C C25C C26C 0.0
C24C C25C C26C C21C 0.0
C22C C21C C26C C25C 0.0
C18C C21C C26C C25C 176.4(12)
N5 C20 C27 O4 45(4)
N5 C20 C27 O3 -157(2)
N5B C20B C27B O4B -21(4)
N5B C20B C27B O3B 166(2)
N5C C20C C27C O4C 18(3)
N5C C20C C27C O3C -171.1(17)
N2 C1 N1 C2 -4(2)
Pt1 C1 N1 C2 177.8(14)
N2 C1 N1 C4 179(2)
Pt1 C1 N1 C4 1(3)
C3 C2 N1 C1 1(3)
C3 C2 N1 C4 177(2)
N1 C1 N2 C3 7(3)
Pt1 C1 N2 C3 -175.9(15)
N1 C1 N2 C5 177(2)
Pt1 C1 N2 C5 -6(3)
C2 C3 N2 C1 -6(3)
C2 C3 N2 C5 -177(2)
C6 C5 N2 C1 118(2)
C6 C5 N2 C3 -73(3)
C3A C2A N1A C1A 4(3)
C3A C2A N1A C4A -179.2(19)
N2A C1A N1A C2A -6(2)
Pt01 C1A N1A C2A 176.5(15)
N2A C1A N1A C4A 177.3(17)
Pt01 C1A N1A C4A 0(3)
N2B C1B N1B C2B 1(2)
Pt02 C1B N1B C2B 178.0(15)
N2B C1B N1B C4B 174.6(16)
Pt02 C1B N1B C4B -8(3)
C3B C2B N1B C1B -5(2)
C3B C2B N1B C4B -179.2(16)
N2C C1C N1C C2C 1(2)
Pt03 C1C N1C C2C -173.8(15)
N2C C1C N1C C4C 177.5(17)
Pt03 C1C N1C C4C 3(3)
C3C C2C N1C C1C -10(2)
C3C C2C N1C C4C 173.2(17)
C16 C12 N3 Pt1 156.9(11)
C13 C12 N3 Pt1 -93.6(17)
C2A C3A N2A C1A -4(2)
C2A C3A N2A C5A -173(2)
N1A C1A N2A C3A 6(2)
Pt01 C1A N2A C3A -176.6(14)
N1A C1A N2A C5A 176.2(16)
Pt01 C1A N2A C5A -6(3)
C6A C5A N2A C3A -61(3)
C6A C5A N2A C1A 130.9(18)
C2B C3B N2B C1B -7(2)
C2B C3B N2B C5B 179.1(17)
N1B C1B N2B C3B 4(2)
Pt02 C1B N2B C3B -173.7(13)
N1B C1B N2B C5B 177.6(17)
Pt02 C1B N2B C5B 0(3)
C6B C5B N2B C3B 54(3)
C6B C5B N2B C1B -119.0(19)
N1C C1C N2C C3C 9(2)
Pt03 C1C N2C C3C -177.6(19)
N1C C1C N2C C5C 162.8(17)
Pt03 C1C N2C C5C -23(3)
C2C C3C N2C C1C -15(3)
C2C C3C N2C C5C -168.8(18)
C6C C5C N2C C1C 145(2)
C6C C5C N2C C3C -61(2)
O2 C16 N4 C17 6(3)
C12 C16 N4 C17 -178.2(15)
C18 C17 N4 C16 -137.9(17)
C19 C17 N4 C16 97.2(19)
C13A C12A N3A Pt01 -168.5(12)
C16A C12A N3A Pt01 58.6(17)
C16B C12B N3B Pt02 70.4(16)
C13B C12B N3B Pt02 -167.1(14)
C16C C12C N3C Pt03 159.4(11)
C13C C12C N3C Pt03 -76.7(16)
O1 C19 N5 C20 -6(3)
C17 C19 N5 C20 -177.7(19)
C27 C20 N5 C19 112(3)
O2A C16A N4A C17A 7(2)
C12A C16A N4A C17A -169.2(12)
C19A C17A N4A C16A 118.4(15)
C18A C17A N4A C16A -116.6(16)
O2B C16B N4B C17B -1(2)
C12B C16B N4B C17B 179.6(15)
C18B C17B N4B C16B -100.4(19)
C19B C17B N4B C16B 138.9(17)
O2C C16C N4C C17C -7(2)
C12C C16C N4C C17C 173.5(14)
C19C C17C N4C C16C 126.5(16)
C18C C17C N4C C16C -118.8(16)
O1A C19A N5A C20A 11(2)
C17A C19A N5A C20A -157.6(16)
O1B C19B N5B C20B 10(3)
C17B C19B N5B C20B -160.0(15)
C27B C20B N5B C19B -118(2)
N2B C5B C6B C7B -93.3(17)
N2B C5B C6B C11B 84.9(17)
C11B C6B C7B C8B 0.0
C5B C6B C7B C8B 178.3(14)
C6B C7B C8B C9B 0.0
C7B C8B C9B C10B 0.0
C8B C9B C10B C11B 0.0
C9B C10B C11B C6B 0.0
C7B C6B C11B C10B 0.0
C5B C6B C11B C10B -178.3(13)
O1C C19C N5C C20C -4(2)
C17C C19C N5C C20C -174.9(17)
C27C C20C N5C C19C 163.2(16)
N2C C5C C6C C7C 104.8(18)
N2C C5C C6C C11C -77(2)
C5C C6C C7C C8C 178(3)
C11C C6C C7C C8C 0.0
C6C C7C C8C C9C 0.0
C7C C8C C9C C10C 0.0
C8C C9C C10C C11C 0.0
C9C C10C C11C C6C 0.0
C5C C6C C11C C10C -178(3)
C7C C6C C11C C10C 0.0
O4 C27 O3 C28 -19(4)
C20 C27 O3 C28 180(3)
O4B C27B O3B C28B 6(5)
C20B C27B O3B C28B 180(2)
O4C C27C O3C C28C -10(3)
C20C C27C O3C C28C -179.7(18)
N1A C1A Pt01 N3A -78(37)
N2A C1A Pt01 N3A 106(37)
N1A C1A Pt01 I8 80.0(15)
N2A C1A Pt01 I8 -96.7(16)
N1A C1A Pt01 I007 -101.0(15)
N2A C1A Pt01 I007 82.3(16)
C12A N3A Pt01 C1A 31(37)
C12A N3A Pt01 I8 -126.1(12)
C12A N3A Pt01 I007 54.8(12)
N2 C1 Pt1 N3 12(16)
N1 C1 Pt1 N3 -171(14)
N2 C1 Pt1 I010 82(2)
N1 C1 Pt1 I010 -100.9(16)
N2 C1 Pt1 I011 -104(2)
N1 C1 Pt1 I011 73.1(16)
C12 N3 Pt1 C1 10(16)
C12 N3 Pt1 I010 -59.4(12)
C12 N3 Pt1 I011 126.5(12)
N1B C1B Pt02 N3B -121(25)
N2B C1B Pt02 N3B 56(27)
N1B C1B Pt02 I008 109.6(18)
N2B C1B Pt02 I008 -73.8(16)
N1B C1B Pt02 I006 -71.3(18)
N2B C1B Pt02 I006 105.3(16)
C12B N3B Pt02 C1B 114(26)
C12B N3B Pt02 I008 -116.7(12)
C12B N3B Pt02 I006 64.2(12)
N2C C1C Pt03 N3C 0(24)
N1C C1C Pt03 N3C 173(21)
N2C C1C Pt03 I40 -97(2)
N1C C1C Pt03 I40 76.1(18)
N2C C1C Pt03 I009 88(2)
N1C C1C Pt03 I009 -99.0(18)
C12C N3C Pt03 C1C 22(22)
C12C N3C Pt03 I40 119.2(12)
C12C N3C Pt03 I009 -65.6(12)
C19A N5A C20A C27A -86(2)
N5A C20A C27A O3A 165(3)
N5A C20A C27A O4A -21(4)
C28A O4A C27A O3A -18(5)
C28A O4A C27A C20A 167(3)
